data_1556654
loop_
_publ_author_name
'Tao, Xin'
'\<Skoch, Karel'
'Daniliuc, Constantin G.'
'Kehr, Gerald'
'Erker, Gerhard'

_publ_section_title
;
 Borane-induced ring closure reaction of oligomethylene-linked bis-allenes
;
_journal_issue 6
_journal_name_full 'Chemical Science'
_journal_page_first 1542
_journal_page_last 1548
_journal_paper_doi 10.1039/C9SC03870A
_journal_volume 11
_journal_year 2020
_chemical_formula_sum 'C40 H30 B F10 P'
_chemical_formula_weight 742.42
_space_group_crystal_system triclinic
_space_group_IT_number 2
_space_group_name_Hall '-P 1'
_space_group_name_H-M_alt 'P -1'
_atom_sites_solution_hydrogens geom
_audit_creation_method 'APEX3 v2016.1-0'
_audit_update_record
;
2019-06-13 deposited with the CCDC.	2019-12-17 downloaded from the CCDC.
;
_cell_angle_alpha 102.312(2)
_cell_angle_beta 93.184(2)
_cell_angle_gamma 112.263(2)
_cell_formula_units_Z 4
_cell_length_a 12.4783(5)
_cell_length_b 15.7635(6)
_cell_length_c 20.7617(7)
_cell_measurement_reflns_used 8015
_cell_measurement_temperature 100.(2)
_cell_measurement_theta_max 66.5922
_cell_measurement_theta_min 3.1316
_cell_volume 3650.3(2)
_computing_cell_refinement 'SAINT V8.37A (Bruker AXS Inc., 2015)'
_computing_data_collection 'APEX3 v2016.1-0 (Bruker AXS Inc., 2016)'
_computing_data_reduction 'SAINT V8.37A (Bruker AXS Inc., 2015)'
_computing_molecular_graphics 'APEX3 v2016.1-0 (Bruker AXS Inc., 2016)'
_computing_publication_material 'APEX3 v2016.1-0 (Bruker AXS Inc., 2016)'
_computing_structure_refinement 'SHELXL-2014/7 (Sheldrick, 2014)'
_computing_structure_solution 'SHELXL-2014/7 (Sheldrick, 2014)'
_diffrn_ambient_temperature 100.(2)
_diffrn_detector_area_resol_mean 8.3333
_diffrn_measured_fraction_theta_full 0.988
_diffrn_measured_fraction_theta_max 0.988
_diffrn_measurement_device_type 'Kappa CCD APEXII'
_diffrn_measurement_method 'phi / omega scans'
_diffrn_radiation_monochromator graphite
_diffrn_radiation_type CuK\a
_diffrn_radiation_wavelength 1.54178
_diffrn_reflns_av_R_equivalents 0.0771
_diffrn_reflns_av_unetI/netI 0.0605
_diffrn_reflns_limit_h_max 14
_diffrn_reflns_limit_h_min -14
_diffrn_reflns_limit_k_max 18
_diffrn_reflns_limit_k_min -18
_diffrn_reflns_limit_l_max 24
_diffrn_reflns_limit_l_min -23
_diffrn_reflns_number 57658
_diffrn_reflns_theta_full 66.95
_diffrn_reflns_theta_max 66.95
_diffrn_reflns_theta_min 3.88
_diffrn_source 'fine-focus sealed tube'
_diffrn_source_type 'fine-focus sealed tube'
_exptl_absorpt_coefficient_mu 1.372
_exptl_absorpt_correction_T_max 0.90
_exptl_absorpt_correction_T_min 0.75
_exptl_absorpt_correction_type multi-scan
_exptl_absorpt_process_details
;
Bruker AXS (2014). SADABS, Version 2014/5, Bruker AXS Inc., Madison, Wisconsin,
USA.
;
_exptl_crystal_colour colourless
_exptl_crystal_density_diffrn 1.351
_exptl_crystal_density_method 'not measured'
_exptl_crystal_description plate
_exptl_crystal_F_000 1520
_exptl_crystal_size_max 0.240
_exptl_crystal_size_mid 0.120
_exptl_crystal_size_min 0.080
_refine_diff_density_max 0.383
_refine_diff_density_min -0.310
_refine_ls_extinction_method none
_refine_ls_goodness_of_fit_ref 1.035
_refine_ls_hydrogen_treatment constr
_refine_ls_matrix_type full
_refine_ls_number_parameters 956
_refine_ls_number_reflns 12835
_refine_ls_number_restraints 35
_refine_ls_restrained_S_all 1.035
_refine_ls_R_factor_all 0.0697
_refine_ls_R_factor_gt 0.0475
_refine_ls_shift/su_max 0.001
_refine_ls_shift/su_mean 0.000
_refine_ls_structure_factor_coef Fsqd
_refine_ls_weighting_details 'w=1/[\s^2^(Fo^2^)+(0.0613P)^2^] where P=(Fo^2^+2Fc^2^)/3'
_refine_ls_weighting_scheme calc
_refine_ls_wR_factor_gt 0.1127
_refine_ls_wR_factor_ref 0.1227
_reflns_number_gt 9341
_reflns_number_total 12835
_reflns_threshold_expression 'I > 2\s(I)'
_cod_data_source_file c9sc03870a2.cif
_cod_data_source_block erk9381
_cod_depositor_comments
;Adding full bibliography for 1556647--1556655.cif.

 Adding full bibliography for 1556647--1556655.cif.
;
_cod_database_code 1556654

loop_
_space_group_symop_operation_xyz
'x, y, z'
'-x, -y, -z'

loop_
_atom_site_type_symbol
_atom_site_label
_atom_site_fract_x
_atom_site_fract_y
_atom_site_fract_z
_atom_site_U_iso_or_equiv
_atom_site_adp_type
_atom_site_calc_flag
_atom_site_refinement_flags_adp
_atom_site_refinement_flags_occupancy
_atom_site_refinement_flags_posn
_atom_site_occupancy
_atom_site_disorder_assembly
_atom_site_disorder_group
P P1A 0.45560(5) 0.28834(4) 0.06521(3) 0.01916(14) Uani d . . . 1.0 . .
P P1B -0.03455(5) 0.71869(4) 0.64642(3) 0.01898(14) Uani d . . . 1.0 . .
B B1A 0.7709(2) 0.4984(2) 0.19056(14) 0.0223(6) Uani d . . . 1.0 . .
B B1B 0.3285(3) 0.8685(2) 0.71318(14) 0.0218(6) Uani d . . . 1.0 . .
C C1A 0.6375(2) 0.44806(17) 0.14546(12) 0.0252(6) Uani d . . . 1.0 . .
H H101 0.5785 0.4477 0.1755 0.03 Uiso calc U . R 1.0 . .
H H102 0.6324 0.486 0.114 0.03 Uiso calc U . R 1.0 . .
C C2A 0.6097(2) 0.34623(17) 0.10619(12) 0.0214(5) Uani d . . . 1.0 . .
H H2A 0.6189 0.3106 0.1391 0.026 Uiso calc U . R 1.0 . .
C C3A 0.6995(2) 0.34487(17) 0.05761(12) 0.0232(5) Uani d . . . 1.0 . .
H H3A 0.6939 0.3847 0.027 0.028 Uiso calc U . R 1.0 . .
C C4A 0.8241(2) 0.39310(18) 0.09661(12) 0.0236(6) Uani d . . . 1.0 . .
C C5A 0.8362(2) 0.42536(18) 0.17138(12) 0.0241(6) Uani d . . . 1.0 . .
H H501 0.9201 0.4577 0.1908 0.029 Uiso calc U . R 1.0 . .
H H502 0.8001 0.3699 0.1899 0.029 Uiso calc U . R 1.0 . .
C C6A 0.9154(2) 0.4093(2) 0.06444(13) 0.0361(7) Uani d . . D 1.0 . .
H H6A 0.9904 0.4347 0.0908 0.043 Uiso calc U P R 0.843(7) A 1
H H6C 0.9822 0.4649 0.0861 0.043 Uiso calc U P R 0.157(7) A 2
C C9A 0.7191(2) 0.2484(2) -0.05366(13) 0.0344(7) Uani d . . D 1.0 . .
H H901 0.6899 0.2879 -0.0746 0.041 Uiso calc U P R 0.843(7) A 1
H H902 0.6852 0.1833 -0.0831 0.041 Uiso calc U P R 0.843(7) A 1
H H921 0.6549 0.2452 -0.0856 0.041 Uiso calc U P R 0.157(7) A 2
H H922 0.7334 0.1903 -0.0697 0.041 Uiso calc U P R 0.157(7) A 2
C C7A 0.9120(3) 0.3910(3) -0.01139(16) 0.0312(10) Uani d U P D 0.843(7) A 1
H H701 0.8708 0.4264 -0.0283 0.037 Uiso calc U P R 0.843(7) A 1
H H702 0.9933 0.4164 -0.0211 0.037 Uiso calc U P R 0.843(7) A 1
C C8A 0.8521(3) 0.2873(3) -0.04908(16) 0.0304(10) Uani d U P D 0.843(7) A 1
H H801 0.882 0.2495 -0.0265 0.036 Uiso calc U P R 0.843(7) A 1
H H802 0.8728 0.2798 -0.0947 0.036 Uiso calc U P R 0.843(7) A 1
C C7C 0.9328(14) 0.3537(13) -0.0021(7) 0.027(5) Uani d U P D 0.157(7) A 2
H H721 1.0101 0.3897 -0.0138 0.033 Uiso calc U P R 0.157(7) A 2
H H722 0.9305 0.2918 0.0022 0.033 Uiso calc U P R 0.157(7) A 2
C C8C 0.8363(13) 0.3386(13) -0.0564(8) 0.034(5) Uani d U P D 0.157(7) A 2
H H821 0.8619 0.3272 -0.1005 0.041 Uiso calc U P R 0.157(7) A 2
H H822 0.8193 0.3961 -0.0501 0.041 Uiso calc U P R 0.157(7) A 2
C C10A 0.6764(2) 0.24609(18) 0.01314(12) 0.0258(6) Uani d . . . 1.0 . .
H H10A 0.7156 0.2153 0.0372 0.031 Uiso calc U . R 1.0 . .
H H10B 0.5912 0.2068 0.0054 0.031 Uiso calc U . R 1.0 . .
C C11A 0.7455(2) 0.51870(17) 0.26926(12) 0.0216(5) Uani d . . . 1.0 . .
C C12A 0.6825(2) 0.57422(17) 0.28839(12) 0.0216(5) Uani d . . . 1.0 . .
C C13A 0.6528(2) 0.59491(18) 0.35076(12) 0.0248(6) Uani d . . . 1.0 . .
C C14A 0.6859(2) 0.55949(19) 0.39989(13) 0.0286(6) Uani d . . . 1.0 . .
C C15A 0.7490(2) 0.50402(19) 0.38428(13) 0.0263(6) Uani d . . . 1.0 . .
C C16A 0.7760(2) 0.48569(17) 0.32097(12) 0.0229(5) Uani d . . . 1.0 . .
C C21A 0.8527(2) 0.60362(18) 0.17858(11) 0.0213(5) Uani d . . . 1.0 . .
C C22A 0.8410(2) 0.63551(18) 0.12253(12) 0.0244(6) Uani d . . . 1.0 . .
C C23A 0.9010(2) 0.7267(2) 0.11745(13) 0.0297(6) Uani d . . . 1.0 . .
C C24A 0.9805(2) 0.79322(19) 0.17033(14) 0.0298(6) Uani d . . . 1.0 . .
C C25A 1.0020(2) 0.76484(19) 0.22628(12) 0.0285(6) Uani d . . . 1.0 . .
C C26A 0.9398(2) 0.67243(18) 0.22819(12) 0.0242(6) Uani d . . . 1.0 . .
C C31A 0.4406(2) 0.28214(17) -0.02284(11) 0.0205(5) Uani d . . . 1.0 . .
C C32A 0.4880(2) 0.36409(18) -0.04556(12) 0.0228(5) Uani d . . . 1.0 . .
H H32A 0.5296 0.4239 -0.0148 0.027 Uiso calc U . R 1.0 . .
C C33A 0.4737(2) 0.35749(19) -0.11354(13) 0.0273(6) Uani d . . . 1.0 . .
H H33A 0.5054 0.4131 -0.1291 0.033 Uiso calc U . R 1.0 . .
C C34A 0.4139(3) 0.2710(2) -0.15867(13) 0.0322(7) Uani d . . . 1.0 . .
H H34A 0.4041 0.2673 -0.205 0.039 Uiso calc U . R 1.0 . .
C C35A 0.3680(3) 0.1894(2) -0.13633(13) 0.0343(7) Uani d . . . 1.0 . .
H H35A 0.3278 0.1297 -0.1675 0.041 Uiso calc U . R 1.0 . .
C C36A 0.3808(2) 0.19483(18) -0.06899(12) 0.0264(6) Uani d . . . 1.0 . .
H H36A 0.3487 0.1388 -0.0539 0.032 Uiso calc U . R 1.0 . .
C C41A 0.3824(2) 0.16973(17) 0.07522(11) 0.0213(5) Uani d . . . 1.0 . .
C C42A 0.4403(2) 0.11094(18) 0.07842(12) 0.0268(6) Uani d . . . 1.0 . .
H H42A 0.5225 0.1341 0.0784 0.032 Uiso calc U . R 1.0 . .
C C43A 0.3787(2) 0.01822(18) 0.08169(13) 0.0297(6) Uani d . . . 1.0 . .
H H43A 0.4182 -0.0227 0.0822 0.036 Uiso calc U . R 1.0 . .
C C44A 0.2595(2) -0.01442(19) 0.08417(12) 0.0286(6) Uani d . . . 1.0 . .
H H44A 0.2175 -0.0775 0.0871 0.034 Uiso calc U . R 1.0 . .
C C45A 0.2014(2) 0.04441(18) 0.08235(12) 0.0279(6) Uani d . . . 1.0 . .
H H45A 0.1198 0.0219 0.0845 0.034 Uiso calc U . R 1.0 . .
C C46A 0.2618(2) 0.13591(18) 0.07735(12) 0.0252(6) Uani d . . . 1.0 . .
H H46A 0.2215 0.1759 0.0753 0.03 Uiso calc U . R 1.0 . .
C C51A 0.3728(2) 0.35302(17) 0.10307(12) 0.0204(5) Uani d . . . 1.0 . .
C C52A 0.3139(2) 0.38918(18) 0.06502(12) 0.0231(5) Uani d . . . 1.0 . .
H H52A 0.3156 0.379 0.0184 0.028 Uiso calc U . R 1.0 . .
C C53A 0.2526(2) 0.44006(19) 0.09512(13) 0.0283(6) Uani d . . . 1.0 . .
H H53A 0.2111 0.4637 0.0689 0.034 Uiso calc U . R 1.0 . .
C C54A 0.2517(2) 0.45645(18) 0.16319(13) 0.0279(6) Uani d . . . 1.0 . .
H H54A 0.2114 0.4928 0.1839 0.033 Uiso calc U . R 1.0 . .
C C55A 0.3094(2) 0.41996(18) 0.20114(12) 0.0265(6) Uani d . . . 1.0 . .
H H55A 0.3089 0.4315 0.2479 0.032 Uiso calc U . R 1.0 . .
C C56A 0.3680(2) 0.36662(17) 0.17106(12) 0.0243(6) Uani d . . . 1.0 . .
H H56A 0.4049 0.3394 0.1969 0.029 Uiso calc U . R 1.0 . .
C C1B 0.1962(2) 0.84630(17) 0.67757(12) 0.0214(5) Uani d . . . 1.0 . .
H H111 0.1816 0.9049 0.6876 0.026 Uiso calc U . R 1.0 . .
H H112 0.1898 0.8244 0.6286 0.026 Uiso calc U . R 1.0 . .
C C2B 0.1042(2) 0.76913(17) 0.70386(11) 0.0197(5) Uani d . . . 1.0 . .
H H2B 0.1321 0.7178 0.7054 0.024 Uiso calc U . R 1.0 . .
C C3B 0.0937(2) 0.81573(17) 0.77560(11) 0.0196(5) Uani d . . . 1.0 . .
H H3B 0.0565 0.8609 0.7717 0.024 Uiso calc U . R 1.0 . .
C C4B 0.2165(2) 0.87461(17) 0.81477(11) 0.0196(5) Uani d . . . 1.0 . .
C C5B 0.3129(2) 0.85074(17) 0.78801(11) 0.0212(5) Uani d . . . 1.0 . .
H H511 0.2959 0.7835 0.786 0.025 Uiso calc U . R 1.0 . .
H H512 0.3872 0.8902 0.8187 0.025 Uiso calc U . R 1.0 . .
C C6B 0.2304(2) 0.94017(18) 0.87106(12) 0.0244(6) Uani d . . . 1.0 . .
H H6B 0.3081 0.9772 0.8935 0.029 Uiso calc U . R 1.0 . .
C C7B 0.1333(2) 0.96018(18) 0.90184(13) 0.0282(6) Uani d . . . 1.0 . .
H H711 0.0875 0.975 0.8687 0.034 Uiso calc U . R 1.0 . .
H H712 0.1677 1.0164 0.9403 0.034 Uiso calc U . R 1.0 . .
C C8B 0.0513(2) 0.87575(18) 0.92532(12) 0.0261(6) Uani d . . . 1.0 . .
H H811 0.0992 0.8511 0.9492 0.031 Uiso calc U . R 1.0 . .
H H812 0.0059 0.8982 0.9573 0.031 Uiso calc U . R 1.0 . .
C C9B -0.0340(2) 0.79499(18) 0.86877(12) 0.0253(6) Uani d . . . 1.0 . .
H H911 -0.0845 0.8196 0.847 0.03 Uiso calc U . R 1.0 . .
H H912 -0.0854 0.7454 0.8887 0.03 Uiso calc U . R 1.0 . .
C C10B 0.0184(2) 0.74791(17) 0.81468(12) 0.0230(5) Uani d . . . 1.0 . .
H H10C -0.0461 0.6946 0.783 0.028 Uiso calc U . R 1.0 . .
H H10D 0.0673 0.7213 0.8356 0.028 Uiso calc U . R 1.0 . .
C C11B 0.3842(2) 0.79915(17) 0.66745(12) 0.0214(5) Uani d . . . 1.0 . .
C C12B 0.3898(2) 0.79644(19) 0.60047(12) 0.0257(6) Uani d . . . 1.0 . .
C C13B 0.4365(2) 0.7435(2) 0.55853(12) 0.0332(7) Uani d . . . 1.0 . .
C C14B 0.4847(2) 0.6897(2) 0.58371(13) 0.0342(7) Uani d . . . 1.0 . .
C C15B 0.4845(2) 0.69046(19) 0.64965(13) 0.0271(6) Uani d . . . 1.0 . .
C C16B 0.4362(2) 0.74383(18) 0.68932(12) 0.0231(5) Uani d . . . 1.0 . .
C C21B 0.4235(2) 0.97853(17) 0.71843(11) 0.0210(5) Uani d . . . 1.0 . .
C C22B 0.4059(2) 1.0483(2) 0.69411(14) 0.0305(6) Uani d . . . 1.0 . .
C C23B 0.4894(3) 1.1395(2) 0.70295(15) 0.0354(7) Uani d . . . 1.0 . .
C C24B 0.5982(2) 1.16606(19) 0.73806(14) 0.0328(6) Uani d . . . 1.0 . .
C C25B 0.6226(2) 1.10021(19) 0.76229(12) 0.0268(6) Uani d . . . 1.0 . .
C C26B 0.5374(2) 1.00940(18) 0.75116(11) 0.0217(5) Uani d . . . 1.0 . .
C C31B -0.1034(2) 0.80109(17) 0.66233(12) 0.0215(5) Uani d . . . 1.0 . .
C C32B -0.0568(2) 0.88649(18) 0.64401(13) 0.0273(6) Uani d . . . 1.0 . .
H H32B 0.0057 0.8982 0.6185 0.033 Uiso calc U . R 1.0 . .
C C33B -0.1023(2) 0.95438(19) 0.66322(14) 0.0342(7) Uani d . . . 1.0 . .
H H33B -0.0711 1.0124 0.6505 0.041 Uiso calc U . R 1.0 . .
C C34B -0.1930(2) 0.9377(2) 0.70089(14) 0.0345(7) Uani d . . . 1.0 . .
H H34B -0.2243 0.9841 0.7136 0.041 Uiso calc U . R 1.0 . .
C C35B -0.2384(2) 0.85335(19) 0.72001(13) 0.0297(6) Uani d . . . 1.0 . .
H H35B -0.2999 0.8423 0.7463 0.036 Uiso calc U . R 1.0 . .
C C36B -0.1938(2) 0.78540(18) 0.70080(12) 0.0244(6) Uani d . . . 1.0 . .
H H36B -0.2249 0.7277 0.7139 0.029 Uiso calc U . R 1.0 . .
C C41B -0.1371(2) 0.60290(17) 0.64994(11) 0.0211(5) Uani d . . . 1.0 . .
C C42B -0.1070(2) 0.54550(18) 0.68256(11) 0.0225(5) Uani d . . . 1.0 . .
H H42B -0.0313 0.5684 0.7078 0.027 Uiso calc U . R 1.0 . .
C C43B -0.1875(2) 0.45431(18) 0.67836(12) 0.0251(6) Uani d . . . 1.0 . .
H H43B -0.1667 0.415 0.7009 0.03 Uiso calc U . R 1.0 . .
C C44B -0.2982(2) 0.41994(19) 0.64154(13) 0.0294(6) Uani d . . . 1.0 . .
H H44B -0.3533 0.3578 0.6395 0.035 Uiso calc U . R 1.0 . .
C C45B -0.3279(2) 0.47651(19) 0.60783(12) 0.0279(6) Uani d . . . 1.0 . .
H H45B -0.4032 0.4527 0.582 0.033 Uiso calc U . R 1.0 . .
C C46B -0.2482(2) 0.56803(18) 0.61157(12) 0.0246(6) Uani d . . . 1.0 . .
H H46B -0.2687 0.6067 0.5883 0.03 Uiso calc U . R 1.0 . .
C C51B -0.0026(2) 0.69955(17) 0.56213(12) 0.0218(5) Uani d . . . 1.0 . .
C C52B -0.0463(2) 0.73067(19) 0.51322(12) 0.0277(6) Uani d . . . 1.0 . .
H H52B -0.0948 0.7644 0.5232 0.033 Uiso calc U . R 1.0 . .
C C53B -0.0184(3) 0.7119(2) 0.44951(13) 0.0365(7) Uani d . . . 1.0 . .
H H53B -0.0471 0.7337 0.4158 0.044 Uiso calc U . R 1.0 . .
C C54B 0.0509(3) 0.6620(2) 0.43466(13) 0.0348(7) Uani d . . . 1.0 . .
H H54B 0.0701 0.6499 0.3909 0.042 Uiso calc U . R 1.0 . .
C C55B 0.0925(2) 0.6294(2) 0.48325(12) 0.0307(6) Uani d . . . 1.0 . .
H H55B 0.1393 0.5943 0.4727 0.037 Uiso calc U . R 1.0 . .
C C56B 0.0660(2) 0.64789(18) 0.54680(12) 0.0264(6) Uani d . . . 1.0 . .
H H56B 0.0944 0.6255 0.5802 0.032 Uiso calc U . R 1.0 . .
F F12A 0.64741(13) 0.61288(10) 0.24317(7) 0.0289(3) Uani d . . . 1.0 . .
F F13A 0.59208(13) 0.64966(11) 0.36507(7) 0.0335(4) Uani d . . . 1.0 . .
F F14A 0.65915(15) 0.57879(13) 0.46150(7) 0.0409(4) Uani d . . . 1.0 . .
F F15A 0.78342(14) 0.47016(12) 0.43217(7) 0.0351(4) Uani d . . . 1.0 . .
F F16A 0.84033(13) 0.43180(10) 0.31149(7) 0.0287(3) Uani d . . . 1.0 . .
F F22A 0.76765(13) 0.57449(11) 0.06619(7) 0.0363(4) Uani d . . . 1.0 . .
F F23A 0.88284(15) 0.75165(12) 0.06073(8) 0.0455(5) Uani d . . . 1.0 . .
F F24A 1.03865(15) 0.88255(11) 0.16623(8) 0.0423(4) Uani d . . . 1.0 . .
F F25A 1.08111(14) 0.82735(11) 0.27871(7) 0.0426(4) Uani d . . . 1.0 . .
F F26A 0.96918(13) 0.65106(11) 0.28497(7) 0.0377(4) Uani d . . . 1.0 . .
F F12B 0.34878(13) 0.85083(12) 0.57235(7) 0.0336(4) Uani d . . . 1.0 . .
F F13B 0.43665(16) 0.74468(14) 0.49387(7) 0.0480(5) Uani d . . . 1.0 . .
F F14B 0.53104(16) 0.63764(14) 0.54450(8) 0.0498(5) Uani d . . . 1.0 . .
F F15B 0.53294(13) 0.63891(11) 0.67551(8) 0.0349(4) Uani d . . . 1.0 . .
F F16B 0.44548(13) 0.74145(10) 0.75470(7) 0.0281(3) Uani d . . . 1.0 . .
F F22B 0.30222(14) 1.02994(12) 0.65775(9) 0.0468(5) Uani d . . . 1.0 . .
F F23B 0.46462(16) 1.20320(12) 0.67740(10) 0.0540(5) Uani d . . . 1.0 . .
F F24B 0.68007(15) 1.25523(11) 0.74794(9) 0.0465(5) Uani d . . . 1.0 . .
F F25B 0.72976(12) 1.12361(11) 0.79550(7) 0.0334(4) Uani d . . . 1.0 . .
F F26B 0.57106(12) 0.94751(10) 0.77387(7) 0.0259(3) Uani d . . . 1.0 . .

loop_
_atom_site_aniso_label
_atom_site_aniso_U_11
_atom_site_aniso_U_22
_atom_site_aniso_U_33
_atom_site_aniso_U_12
_atom_site_aniso_U_13
_atom_site_aniso_U_23
P1A 0.0203(3) 0.0176(3) 0.0183(3) 0.0068(3) 0.0034(2) 0.0033(2)
P1B 0.0178(3) 0.0202(3) 0.0183(3) 0.0078(3) 0.0030(2) 0.0033(2)
B1A 0.0197(15) 0.0200(15) 0.0255(15) 0.0076(12) 0.0020(11) 0.0032(12)
B1B 0.0217(15) 0.0240(15) 0.0221(15) 0.0112(12) 0.0052(11) 0.0065(12)
C1A 0.0249(14) 0.0224(14) 0.0290(14) 0.0115(11) 0.0072(11) 0.0031(11)
C2A 0.0205(13) 0.0212(13) 0.0226(13) 0.0096(11) 0.0026(10) 0.0034(10)
C3A 0.0257(14) 0.0214(13) 0.0234(13) 0.0109(11) 0.0047(10) 0.0044(11)
C4A 0.0238(14) 0.0250(14) 0.0230(13) 0.0092(11) 0.0077(10) 0.0082(11)
C5A 0.0234(14) 0.0236(14) 0.0242(13) 0.0087(11) 0.0031(10) 0.0053(11)
C6A 0.0243(15) 0.0433(18) 0.0284(15) 0.0056(13) 0.0048(11) -0.0017(13)
C9A 0.0322(16) 0.0397(17) 0.0295(15) 0.0170(14) 0.0066(12) -0.0001(13)
C7A 0.0278(19) 0.035(2) 0.0320(19) 0.0119(16) 0.0130(14) 0.0106(16)
C8A 0.0313(19) 0.033(2) 0.0283(18) 0.0149(15) 0.0116(13) 0.0055(15)
C7C 0.025(7) 0.029(7) 0.026(6) 0.007(5) 0.011(5) 0.008(5)
C8C 0.040(8) 0.032(8) 0.030(7) 0.013(6) 0.011(5) 0.006(6)
C10A 0.0257(14) 0.0227(14) 0.0289(14) 0.0120(11) 0.0029(11) 0.0024(11)
C11A 0.0188(13) 0.0168(12) 0.0264(13) 0.0042(10) 0.0040(10) 0.0057(10)
C12A 0.0224(13) 0.0184(13) 0.0248(13) 0.0089(10) 0.0022(10) 0.0064(10)
C13A 0.0216(14) 0.0235(14) 0.0302(14) 0.0111(11) 0.0049(10) 0.0045(11)
C14A 0.0292(15) 0.0333(16) 0.0261(14) 0.0152(12) 0.0086(11) 0.0070(12)
C15A 0.0244(14) 0.0293(15) 0.0281(14) 0.0112(12) 0.0051(11) 0.0116(12)
C16A 0.0217(14) 0.0214(13) 0.0277(14) 0.0112(11) 0.0042(10) 0.0054(11)
C21A 0.0199(13) 0.0252(14) 0.0195(12) 0.0105(11) 0.0044(10) 0.0038(10)
C22A 0.0237(14) 0.0290(14) 0.0212(13) 0.0109(11) 0.0012(10) 0.0081(11)
C23A 0.0289(15) 0.0400(17) 0.0306(15) 0.0181(13) 0.0093(11) 0.0205(13)
C24A 0.0294(15) 0.0217(14) 0.0404(16) 0.0092(12) 0.0152(12) 0.0116(12)
C25A 0.0283(15) 0.0252(14) 0.0234(14) 0.0029(12) 0.0070(11) 0.0023(11)
C26A 0.0270(14) 0.0252(14) 0.0195(13) 0.0083(11) 0.0072(10) 0.0067(11)
C31A 0.0209(13) 0.0205(13) 0.0209(13) 0.0109(10) 0.0032(10) 0.0017(10)
C32A 0.0215(13) 0.0211(13) 0.0283(14) 0.0123(11) 0.0033(10) 0.0045(11)
C33A 0.0335(16) 0.0258(14) 0.0289(14) 0.0153(12) 0.0096(11) 0.0122(12)
C34A 0.0515(19) 0.0370(17) 0.0180(13) 0.0270(14) 0.0083(12) 0.0091(12)
C35A 0.0501(19) 0.0261(15) 0.0217(14) 0.0137(14) -0.0007(12) 0.0002(11)
C36A 0.0343(16) 0.0207(13) 0.0236(14) 0.0103(12) 0.0048(11) 0.0058(11)
C41A 0.0229(14) 0.0207(13) 0.0156(12) 0.0041(10) 0.0008(9) 0.0043(10)
C42A 0.0241(14) 0.0281(15) 0.0276(14) 0.0087(12) 0.0008(10) 0.0102(12)
C43A 0.0323(16) 0.0230(14) 0.0357(15) 0.0110(12) 0.0005(12) 0.0124(12)
C44A 0.0343(16) 0.0227(14) 0.0239(14) 0.0049(12) 0.0037(11) 0.0085(11)
C45A 0.0268(15) 0.0259(14) 0.0272(14) 0.0063(12) 0.0078(11) 0.0059(11)
C46A 0.0284(15) 0.0247(14) 0.0212(13) 0.0100(11) 0.0062(10) 0.0038(11)
C51A 0.0164(13) 0.0201(13) 0.0216(13) 0.0044(10) 0.0044(9) 0.0043(10)
C52A 0.0212(13) 0.0293(14) 0.0200(13) 0.0106(11) 0.0059(10) 0.0073(11)
C53A 0.0263(15) 0.0346(16) 0.0318(15) 0.0177(12) 0.0080(11) 0.0127(12)
C54A 0.0281(15) 0.0246(14) 0.0340(15) 0.0130(12) 0.0132(11) 0.0068(12)
C55A 0.0279(15) 0.0269(14) 0.0223(13) 0.0096(12) 0.0090(10) 0.0028(11)
C56A 0.0244(14) 0.0221(13) 0.0246(13) 0.0073(11) 0.0043(10) 0.0064(11)
C1B 0.0202(13) 0.0224(13) 0.0204(12) 0.0074(11) 0.0029(10) 0.0055(10)
C2B 0.0182(13) 0.0198(13) 0.0206(12) 0.0082(10) 0.0016(9) 0.0035(10)
C3B 0.0204(13) 0.0206(13) 0.0191(12) 0.0101(10) 0.0047(9) 0.0034(10)
C4B 0.0197(13) 0.0193(13) 0.0195(12) 0.0060(10) 0.0052(9) 0.0073(10)
C5B 0.0175(13) 0.0213(13) 0.0241(13) 0.0069(10) 0.0049(10) 0.0056(10)
C6B 0.0207(13) 0.0236(14) 0.0231(13) 0.0037(11) 0.0040(10) 0.0039(11)
C7B 0.0292(15) 0.0262(14) 0.0246(13) 0.0105(12) 0.0051(11) -0.0018(11)
C8B 0.0236(14) 0.0317(15) 0.0210(13) 0.0103(12) 0.0089(10) 0.0024(11)
C9B 0.0217(14) 0.0287(14) 0.0227(13) 0.0083(11) 0.0083(10) 0.0030(11)
C10B 0.0208(13) 0.0212(13) 0.0216(13) 0.0044(11) 0.0054(10) 0.0013(10)
C11B 0.0181(13) 0.0236(13) 0.0204(13) 0.0069(10) 0.0041(9) 0.0035(10)
C12B 0.0200(14) 0.0316(15) 0.0271(14) 0.0134(11) 0.0025(10) 0.0052(11)
C13B 0.0301(16) 0.0495(19) 0.0165(13) 0.0166(14) 0.0047(11) 0.0002(12)
C14B 0.0301(16) 0.0388(17) 0.0311(15) 0.0177(14) 0.0059(12) -0.0042(13)
C15B 0.0225(14) 0.0255(14) 0.0323(15) 0.0123(11) 0.0008(11) 0.0008(11)
C16B 0.0198(13) 0.0245(14) 0.0206(13) 0.0060(11) 0.0024(10) 0.0029(10)
C21B 0.0203(13) 0.0232(13) 0.0201(12) 0.0093(11) 0.0071(10) 0.0045(10)
C22B 0.0184(14) 0.0327(16) 0.0419(16) 0.0083(12) 0.0054(11) 0.0157(13)
C23B 0.0331(17) 0.0312(16) 0.0498(18) 0.0145(13) 0.0114(13) 0.0220(14)
C24B 0.0269(15) 0.0243(15) 0.0436(17) 0.0039(12) 0.0120(12) 0.0112(13)
C25B 0.0250(15) 0.0270(14) 0.0240(13) 0.0066(11) 0.0070(10) 0.0036(11)
C26B 0.0231(14) 0.0240(13) 0.0188(12) 0.0100(11) 0.0067(10) 0.0051(10)
C31B 0.0177(13) 0.0235(13) 0.0206(12) 0.0090(11) -0.0010(9) 0.0000(10)
C32B 0.0252(14) 0.0277(15) 0.0303(14) 0.0122(12) 0.0063(11) 0.0067(12)
C33B 0.0302(16) 0.0239(15) 0.0502(18) 0.0116(12) 0.0077(13) 0.0109(13)
C34B 0.0312(16) 0.0279(15) 0.0463(17) 0.0173(13) 0.0062(13) 0.0026(13)
C35B 0.0220(14) 0.0311(15) 0.0353(15) 0.0135(12) 0.0052(11) 0.0012(12)
C36B 0.0201(14) 0.0246(14) 0.0252(13) 0.0078(11) 0.0012(10) 0.0025(11)
C41B 0.0204(13) 0.0222(13) 0.0177(12) 0.0076(11) 0.0052(9) 0.0001(10)
C42B 0.0210(13) 0.0272(14) 0.0184(12) 0.0097(11) 0.0051(10) 0.0035(10)
C43B 0.0336(15) 0.0213(13) 0.0223(13) 0.0136(12) 0.0089(11) 0.0037(11)
C44B 0.0298(15) 0.0236(14) 0.0289(14) 0.0048(12) 0.0118(11) 0.0039(11)
C45B 0.0231(14) 0.0282(15) 0.0242(13) 0.0057(11) 0.0013(10) -0.0007(11)
C46B 0.0271(14) 0.0258(14) 0.0181(12) 0.0081(11) 0.0038(10) 0.0043(11)
C51B 0.0185(13) 0.0219(13) 0.0230(13) 0.0069(10) 0.0034(10) 0.0036(10)
C52B 0.0294(15) 0.0316(15) 0.0262(14) 0.0179(12) 0.0033(11) 0.0053(12)
C53B 0.0487(19) 0.0524(19) 0.0222(14) 0.0330(16) 0.0074(12) 0.0130(13)
C54B 0.0418(18) 0.0488(19) 0.0204(14) 0.0267(15) 0.0081(12) 0.0054(13)
C55B 0.0354(16) 0.0401(17) 0.0242(14) 0.0249(14) 0.0073(11) 0.0043(12)
C56B 0.0310(15) 0.0285(15) 0.0234(13) 0.0168(12) 0.0013(11) 0.0058(11)
F12A 0.0346(9) 0.0295(8) 0.0307(8) 0.0197(7) 0.0055(6) 0.0108(7)
F13A 0.0384(9) 0.0366(9) 0.0361(9) 0.0259(8) 0.0117(7) 0.0086(7)
F14A 0.0497(11) 0.0630(12) 0.0264(8) 0.0367(9) 0.0173(7) 0.0149(8)
F15A 0.0401(10) 0.0498(10) 0.0290(8) 0.0273(8) 0.0094(7) 0.0189(7)
F16A 0.0330(9) 0.0324(9) 0.0305(8) 0.0223(7) 0.0072(6) 0.0101(7)
F22A 0.0353(9) 0.0405(10) 0.0242(8) 0.0056(7) -0.0062(6) 0.0112(7)
F23A 0.0423(10) 0.0485(11) 0.0474(10) 0.0104(8) 0.0013(8) 0.0317(9)
F24A 0.0415(10) 0.0250(9) 0.0579(11) 0.0060(8) 0.0155(8) 0.0170(8)
F25A 0.0430(10) 0.0317(9) 0.0287(8) -0.0067(8) 0.0037(7) -0.0010(7)
F26A 0.0346(9) 0.0387(9) 0.0240(8) -0.0033(7) -0.0067(6) 0.0124(7)
F12B 0.0376(9) 0.0486(10) 0.0247(8) 0.0252(8) 0.0095(6) 0.0135(7)
F13B 0.0556(12) 0.0734(13) 0.0219(8) 0.0369(10) 0.0103(7) 0.0046(8)
F14B 0.0532(12) 0.0659(13) 0.0365(9) 0.0413(10) 0.0083(8) -0.0081(9)
F15B 0.0297(9) 0.0337(9) 0.0425(9) 0.0177(7) 0.0020(7) 0.0038(7)
F16B 0.0300(8) 0.0350(9) 0.0266(8) 0.0195(7) 0.0068(6) 0.0098(7)
F22B 0.0274(9) 0.0455(10) 0.0733(12) 0.0094(8) -0.0006(8) 0.0382(10)
F23B 0.0429(11) 0.0385(10) 0.0909(15) 0.0141(9) 0.0117(10) 0.0407(10)
F24B 0.0392(10) 0.0259(9) 0.0658(12) 0.0010(8) 0.0116(8) 0.0158(8)
F25B 0.0212(8) 0.0333(9) 0.0334(8) 0.0014(7) -0.0002(6) 0.0022(7)
F26B 0.0211(8) 0.0286(8) 0.0294(8) 0.0107(6) 0.0036(6) 0.0084(6)

loop_
_atom_type_symbol
_atom_type_description
_atom_type_scat_dispersion_real
_atom_type_scat_dispersion_imag
_atom_type_scat_source
C C 0.0181 0.0091 'International Tables Vol C Tables 4.2.6.8 and 6.1.1.4'
H H 0.0000 0.0000 'International Tables Vol C Tables 4.2.6.8 and 6.1.1.4'
B B 0.0090 0.0039 'International Tables Vol C Tables 4.2.6.8 and 6.1.1.4'
F F 0.0727 0.0534 'International Tables Vol C Tables 4.2.6.8 and 6.1.1.4'
P P 0.2955 0.4335 'International Tables Vol C Tables 4.2.6.8 and 6.1.1.4'

loop_
_geom_angle_atom_site_label_1
_geom_angle_atom_site_label_2
_geom_angle_atom_site_label_3
_geom_angle
C31A P1A C41A 108.00(11)
C31A P1A C51A 107.70(11)
C41A P1A C51A 105.23(11)
C31A P1A C2A 112.76(11)
C41A P1A C2A 112.71(11)
C51A P1A C2A 110.06(11)
C31B P1B C51B 111.57(11)
C31B P1B C41B 109.33(12)
C51B P1B C41B 103.47(11)
C31B P1B C2B 107.91(11)
C51B P1B C2B 108.35(11)
C41B P1B C2B 116.21(11)
C5A B1A C21A 109.9(2)
C5A B1A C11A 115.2(2)
C21A B1A C11A 106.34(19)
C5A B1A C1A 107.9(2)
C21A B1A C1A 113.5(2)
C11A B1A C1A 104.0(2)
C5B B1B C1B 105.5(2)
C5B B1B C21B 110.6(2)
C1B B1B C21B 112.7(2)
C5B B1B C11B 113.1(2)
C1B B1B C11B 110.4(2)
C21B B1B C11B 104.8(2)
C2A C1A B1A 111.7(2)
C2A C1A H101 109.3
B1A C1A H101 109.3
C2A C1A H102 109.3
B1A C1A H102 109.3
H101 C1A H102 107.9
C1A C2A C3A 110.4(2)
C1A C2A P1A 110.31(17)
C3A C2A P1A 113.88(16)
C1A C2A H2A 107.3
C3A C2A H2A 107.3
P1A C2A H2A 107.3
C4A C3A C10A 111.5(2)
C4A C3A C2A 109.72(19)
C10A C3A C2A 114.8(2)
C4A C3A H3A 106.8
C10A C3A H3A 106.8
C2A C3A H3A 106.8
C6A C4A C5A 122.7(2)
C6A C4A C3A 120.1(2)
C5A C4A C3A 117.1(2)
C4A C5A B1A 109.2(2)
C4A C5A H501 109.8
B1A C5A H501 109.8
C4A C5A H502 109.8
B1A C5A H502 109.8
H501 C5A H502 108.3
C4A C6A C7A 126.3(3)
C4A C6A C7C 131.4(7)
C4A C6A H6A 116.8
C7A C6A H6A 116.8
C4A C6A H6C 114.3
C7C C6A H6C 114.3
C10A C9A C8A 113.8(2)
C10A C9A C8C 117.6(6)
C10A C9A H901 108.8
C8A C9A H901 108.8
C10A C9A H902 108.8
C8A C9A H902 108.8
H901 C9A H902 107.7
C10A C9A H921 107.9
C8C C9A H921 107.9
C10A C9A H922 107.9
C8C C9A H922 107.9
H921 C9A H922 107.2
C8A C7A C6A 114.4(3)
C8A C7A H701 108.7
C6A C7A H701 108.7
C8A C7A H702 108.7
C6A C7A H702 108.7
H701 C7A H702 107.6
C7A C8A C9A 112.9(3)
C7A C8A H801 109.0
C9A C8A H801 109.0
C7A C8A H802 109.0
C9A C8A H802 109.0
H801 C8A H802 107.8
C8C C7C C6A 109.1(13)
C8C C7C H721 109.9
C6A C7C H721 109.9
C8C C7C H722 109.9
C6A C7C H722 109.9
H721 C7C H722 108.3
C7C C8C C9A 109.7(12)
C7C C8C H821 109.7
C9A C8C H821 109.7
C7C C8C H822 109.7
C9A C8C H822 109.7
H821 C8C H822 108.2
C9A C10A C3A 113.7(2)
C9A C10A H10A 108.8
C3A C10A H10A 108.8
C9A C10A H10B 108.8
C3A C10A H10B 108.8
H10A C10A H10B 107.7
C16A C11A C12A 112.2(2)
C16A C11A B1A 129.0(2)
C12A C11A B1A 118.9(2)
F12A C12A C13A 115.6(2)
F12A C12A C11A 119.1(2)
C13A C12A C11A 125.2(2)
F13A C13A C12A 121.3(2)
F13A C13A C14A 119.1(2)
C12A C13A C14A 119.5(2)
F14A C14A C13A 121.2(2)
F14A C14A C15A 120.6(2)
C13A C14A C15A 118.2(2)
F15A C15A C16A 121.6(2)
F15A C15A C14A 118.8(2)
C16A C15A C14A 119.6(2)
F16A C16A C15A 114.7(2)
F16A C16A C11A 120.1(2)
C15A C16A C11A 125.2(2)
C22A C21A C26A 112.1(2)
C22A C21A B1A 126.6(2)
C26A C21A B1A 121.3(2)
F22A C22A C23A 114.9(2)
F22A C22A C21A 120.2(2)
C23A C22A C21A 124.8(2)
F23A C23A C24A 119.5(2)
F23A C23A C22A 120.6(2)
C24A C23A C22A 119.9(2)
F24A C24A C23A 120.5(2)
F24A C24A C25A 121.2(2)
C23A C24A C25A 118.3(2)
F25A C25A C26A 120.8(2)
F25A C25A C24A 120.2(2)
C26A C25A C24A 119.0(2)
F26A C26A C25A 114.4(2)
F26A C26A C21A 120.0(2)
C25A C26A C21A 125.6(2)
C36A C31A C32A 119.3(2)
C36A C31A P1A 119.95(19)
C32A C31A P1A 120.71(19)
C33A C32A C31A 119.5(2)
C33A C32A H32A 120.2
C31A C32A H32A 120.2
C34A C33A C32A 120.7(2)
C34A C33A H33A 119.7
C32A C33A H33A 119.7
C33A C34A C35A 119.9(2)
C33A C34A H34A 120.0
C35A C34A H34A 120.0
C36A C35A C34A 120.1(3)
C36A C35A H35A 120.0
C34A C35A H35A 120.0
C35A C36A C31A 120.4(2)
C35A C36A H36A 119.8
C31A C36A H36A 119.8
C42A C41A C46A 119.5(2)
C42A C41A P1A 122.42(19)
C46A C41A P1A 118.08(19)
C41A C42A C43A 120.3(2)
C41A C42A H42A 119.9
C43A C42A H42A 119.9
C44A C43A C42A 119.8(3)
C44A C43A H43A 120.1
C42A C43A H43A 120.1
C45A C44A C43A 120.3(2)
C45A C44A H44A 119.9
C43A C44A H44A 119.9
C44A C45A C46A 120.0(3)
C44A C45A H45A 120.0
C46A C45A H45A 120.0
C45A C46A C41A 120.1(2)
C45A C46A H46A 119.9
C41A C46A H46A 119.9
C56A C51A C52A 119.7(2)
C56A C51A P1A 119.49(19)
C52A C51A P1A 120.85(18)
C53A C52A C51A 120.1(2)
C53A C52A H52A 120.0
C51A C52A H52A 120.0
C54A C53A C52A 120.1(2)
C54A C53A H53A 120.0
C52A C53A H53A 120.0
C53A C54A C55A 120.0(2)
C53A C54A H54A 120.0
C55A C54A H54A 120.0
C54A C55A C56A 120.2(2)
C54A C55A H55A 119.9
C56A C55A H55A 119.9
C55A C56A C51A 119.9(2)
C55A C56A H56A 120.0
C51A C56A H56A 120.0
C2B C1B B1B 109.65(19)
C2B C1B H111 109.7
B1B C1B H111 109.7
C2B C1B H112 109.7
B1B C1B H112 109.7
H111 C1B H112 108.2
C1B C2B C3B 107.69(19)
C1B C2B P1B 108.89(15)
C3B C2B P1B 113.13(16)
C1B C2B H2B 109.0
C3B C2B H2B 109.0
P1B C2B H2B 109.0
C4B C3B C10B 110.46(19)
C4B C3B C2B 109.00(19)
C10B C3B C2B 116.1(2)
C4B C3B H3B 107.0
C10B C3B H3B 107.0
C2B C3B H3B 107.0
C6B C4B C5B 124.5(2)
C6B C4B C3B 119.3(2)
C5B C4B C3B 116.2(2)
C4B C5B B1B 111.8(2)
C4B C5B H511 109.3
B1B C5B H511 109.3
C4B C5B H512 109.3
B1B C5B H512 109.3
H511 C5B H512 107.9
C4B C6B C7B 125.4(2)
C4B C6B H6B 117.3
C7B C6B H6B 117.3
C6B C7B C8B 111.9(2)
C6B C7B H711 109.2
C8B C7B H711 109.2
C6B C7B H712 109.2
C8B C7B H712 109.2
H711 C7B H712 107.9
C9B C8B C7B 113.7(2)
C9B C8B H811 108.8
C7B C8B H811 108.8
C9B C8B H812 108.8
C7B C8B H812 108.8
H811 C8B H812 107.7
C8B C9B C10B 117.3(2)
C8B C9B H911 108.0
C10B C9B H911 108.0
C8B C9B H912 108.0
C10B C9B H912 108.0
H911 C9B H912 107.2
C9B C10B C3B 113.7(2)
C9B C10B H10C 108.8
C3B C10B H10C 108.8
C9B C10B H10D 108.8
C3B C10B H10D 108.8
H10C C10B H10D 107.7
C12B C11B C16B 111.8(2)
C12B C11B B1B 120.6(2)
C16B C11B B1B 127.4(2)
F12B C12B C13B 115.4(2)
F12B C12B C11B 119.1(2)
C13B C12B C11B 125.4(2)
F13B C13B C14B 119.8(2)
F13B C13B C12B 121.0(3)
C14B C13B C12B 119.2(2)
F14B C14B C15B 120.5(3)
F14B C14B C13B 120.8(2)
C15B C14B C13B 118.7(2)
F15B C15B C14B 119.5(2)
F15B C15B C16B 120.5(2)
C14B C15B C16B 120.0(2)
F16B C16B C15B 114.4(2)
F16B C16B C11B 120.7(2)
C15B C16B C11B 124.9(2)
C22B C21B C26B 112.2(2)
C22B C21B B1B 128.6(2)
C26B C21B B1B 119.2(2)
F22B C22B C23B 114.6(2)
F22B C22B C21B 120.8(2)
C23B C22B C21B 124.5(2)
F23B C23B C24B 119.3(3)
F23B C23B C22B 120.6(3)
C24B C23B C22B 120.0(3)
F24B C24B C25B 120.7(3)
F24B C24B C23B 120.7(3)
C25B C24B C23B 118.6(3)
F25B C25B C24B 119.9(2)
F25B C25B C26B 120.6(2)
C24B C25B C26B 119.5(2)
F26B C26B C25B 115.5(2)
F26B C26B C21B 119.5(2)
C25B C26B C21B 125.1(2)
C36B C31B C32B 119.6(2)
C36B C31B P1B 119.70(19)
C32B C31B P1B 120.13(19)
C33B C32B C31B 119.7(3)
C33B C32B H32B 120.1
C31B C32B H32B 120.1
C34B C33B C32B 120.2(3)
C34B C33B H33B 119.9
C32B C33B H33B 119.9
C33B C34B C35B 120.2(3)
C33B C34B H34B 119.9
C35B C34B H34B 119.9
C36B C35B C34B 119.8(3)
C36B C35B H35B 120.1
C34B C35B H35B 120.1
C35B C36B C31B 120.4(2)
C35B C36B H36B 119.8
C31B C36B H36B 119.8
C42B C41B C46B 119.9(2)
C42B C41B P1B 123.11(19)
C46B C41B P1B 116.71(19)
C41B C42B C43B 119.8(2)
C41B C42B H42B 120.1
C43B C42B H42B 120.1
C44B C43B C42B 120.6(2)
C44B C43B H43B 119.7
C42B C43B H43B 119.7
C45B C44B C43B 119.7(2)
C45B C44B H44B 120.2
C43B C44B H44B 120.2
C44B C45B C46B 120.4(2)
C44B C45B H45B 119.8
C46B C45B H45B 119.8
C45B C46B C41B 119.6(2)
C45B C46B H46B 120.2
C41B C46B H46B 120.2
C52B C51B C56B 120.3(2)
C52B C51B P1B 123.0(2)
C56B C51B P1B 116.70(19)
C53B C52B C51B 119.1(2)
C53B C52B H52B 120.4
C51B C52B H52B 120.4
C54B C53B C52B 120.5(3)
C54B C53B H53B 119.7
C52B C53B H53B 119.7
C53B C54B C55B 120.2(2)
C53B C54B H54B 119.9
C55B C54B H54B 119.9
C56B C55B C54B 120.0(3)
C56B C55B H55B 120.0
C54B C55B H55B 120.0
C55B C56B C51B 119.9(2)
C55B C56B H56B 120.1
C51B C56B H56B 120.1

loop_
_geom_bond_atom_site_label_1
_geom_bond_atom_site_label_2
_geom_bond_distance
P1A C31A 1.805(2)
P1A C41A 1.807(2)
P1A C51A 1.808(3)
P1A C2A 1.847(2)
P1B C31B 1.797(3)
P1B C51B 1.804(2)
P1B C41B 1.809(3)
P1B C2B 1.837(2)
B1A C5A 1.643(4)
B1A C21A 1.666(4)
B1A C11A 1.668(4)
B1A C1A 1.669(4)
B1B C5B 1.645(4)
B1B C1B 1.647(4)
B1B C21B 1.665(4)
B1B C11B 1.668(4)
C1A C2A 1.533(3)
C1A H101 0.99
C1A H102 0.99
C2A C3A 1.552(3)
C2A H2A 1.0
C3A C4A 1.534(3)
C3A C10A 1.542(3)
C3A H3A 1.0
C4A C6A 1.321(4)
C4A C5A 1.507(3)
C5A H501 0.99
C5A H502 0.99
C6A C7A 1.534(4)
C6A C7C 1.545(14)
C6A H6A 0.95
C6A H6C 0.95
C9A C10A 1.516(4)
C9A C8A 1.525(4)
C9A C8C 1.622(14)
C9A H901 0.99
C9A H902 0.99
C9A H921 0.99
C9A H922 0.99
C7A C8A 1.519(5)
C7A H701 0.99
C7A H702 0.99
C8A H801 0.99
C8A H802 0.99
C7C C8C 1.514(16)
C7C H721 0.99
C7C H722 0.99
C8C H821 0.99
C8C H822 0.99
C10A H10A 0.99
C10A H10B 0.99
C11A C16A 1.383(3)
C11A C12A 1.396(3)
C12A F12A 1.358(3)
C12A C13A 1.373(3)
C13A F13A 1.349(3)
C13A C14A 1.376(4)
C14A F14A 1.341(3)
C14A C15A 1.385(4)
C15A F15A 1.346(3)
C15A C16A 1.373(4)
C16A F16A 1.366(3)
C21A C22A 1.384(3)
C21A C26A 1.387(3)
C22A F22A 1.366(3)
C22A C23A 1.377(4)
C23A F23A 1.352(3)
C23A C24A 1.374(4)
C24A F24A 1.342(3)
C24A C25A 1.378(4)
C25A F25A 1.348(3)
C25A C26A 1.377(4)
C26A F26A 1.361(3)
C31A C36A 1.396(3)
C31A C32A 1.397(3)
C32A C33A 1.389(3)
C32A H32A 0.95
C33A C34A 1.378(4)
C33A H33A 0.95
C34A C35A 1.387(4)
C34A H34A 0.95
C35A C36A 1.379(4)
C35A H35A 0.95
C36A H36A 0.95
C41A C42A 1.383(4)
C41A C46A 1.400(4)
C42A C43A 1.389(3)
C42A H42A 0.95
C43A C44A 1.386(4)
C43A H43A 0.95
C44A C45A 1.381(4)
C44A H44A 0.95
C45A C46A 1.381(3)
C45A H45A 0.95
C46A H46A 0.95
C51A C56A 1.390(3)
C51A C52A 1.391(3)
C52A C53A 1.387(4)
C52A H52A 0.95
C53A C54A 1.383(4)
C53A H53A 0.95
C54A C55A 1.384(4)
C54A H54A 0.95
C55A C56A 1.387(4)
C55A H55A 0.95
C56A H56A 0.95
C1B C2B 1.546(3)
C1B H111 0.99
C1B H112 0.99
C2B C3B 1.550(3)
C2B H2B 1.0
C3B C4B 1.527(3)
C3B C10B 1.542(3)
C3B H3B 1.0
C4B C6B 1.338(3)
C4B C5B 1.492(3)
C5B H511 0.99
C5B H512 0.99
C6B C7B 1.505(3)
C6B H6B 0.95
C7B C8B 1.535(3)
C7B H711 0.99
C7B H712 0.99
C8B C9B 1.526(3)
C8B H811 0.99
C8B H812 0.99
C9B C10B 1.528(3)
C9B H911 0.99
C9B H912 0.99
C10B H10C 0.99
C10B H10D 0.99
C11B C12B 1.389(3)
C11B C16B 1.398(4)
C12B F12B 1.360(3)
C12B C13B 1.382(4)
C13B F13B 1.347(3)
C13B C14B 1.376(4)
C14B F14B 1.341(3)
C14B C15B 1.367(4)
C15B F15B 1.355(3)
C15B C16B 1.376(4)
C16B F16B 1.366(3)
C21B C22B 1.385(4)
C21B C26B 1.395(3)
C22B F22B 1.357(3)
C22B C23B 1.385(4)
C23B F23B 1.353(3)
C23B C24B 1.371(4)
C24B F24B 1.352(3)
C24B C25B 1.367(4)
C25B F25B 1.347(3)
C25B C26B 1.383(3)
C26B F26B 1.355(3)
C31B C36B 1.394(3)
C31B C32B 1.395(3)
C32B C33B 1.389(4)
C32B H32B 0.95
C33B C34B 1.387(4)
C33B H33B 0.95
C34B C35B 1.387(4)
C34B H34B 0.95
C35B C36B 1.382(4)
C35B H35B 0.95
C36B H36B 0.95
C41B C42B 1.382(3)
C41B C46B 1.404(3)
C42B C43B 1.388(3)
C42B H42B 0.95
C43B C44B 1.387(4)
C43B H43B 0.95
C44B C45B 1.382(4)
C44B H44B 0.95
C45B C46B 1.390(4)
C45B H45B 0.95
C46B H46B 0.95
C51B C52B 1.387(3)
C51B C56B 1.395(4)
C52B C53B 1.386(4)
C52B H52B 0.95
C53B C54B 1.380(4)
C53B H53B 0.95
C54B C55B 1.384(4)
C54B H54B 0.95
C55B C56B 1.376(4)
C55B H55B 0.95
C56B H56B 0.95

loop_
_geom_torsion_atom_site_label_1
_geom_torsion_atom_site_label_2
_geom_torsion_atom_site_label_3
_geom_torsion_atom_site_label_4
_geom_torsion
C5A B1A C1A C2A 6.4(3)
C21A B1A C1A C2A 128.4(2)
C11A B1A C1A C2A -116.4(2)
B1A C1A C2A C3A -60.1(3)
B1A C1A C2A P1A 173.15(17)
C31A P1A C2A C1A 102.74(18)
C41A P1A C2A C1A -134.66(17)
C51A P1A C2A C1A -17.5(2)
C31A P1A C2A C3A -22.0(2)
C41A P1A C2A C3A 100.57(19)
C51A P1A C2A C3A -142.31(17)
C1A C2A C3A C4A 56.2(3)
P1A C2A C3A C4A -179.12(16)
C1A C2A C3A C10A -177.4(2)
P1A C2A C3A C10A -52.6(3)
C10A C3A C4A C6A 59.1(3)
C2A C3A C4A C6A -172.6(3)
C10A C3A C4A C5A -124.4(2)
C2A C3A C4A C5A 3.9(3)
C6A C4A C5A B1A 119.4(3)
C3A C4A C5A B1A -57.0(3)
C21A B1A C5A C4A -75.2(2)
C11A B1A C5A C4A 164.8(2)
C1A B1A C5A C4A 49.1(3)
C5A C4A C6A C7A -171.5(3)
C3A C4A C6A C7A 4.8(5)
C5A C4A C6A C7C 151.1(10)
C3A C4A C6A C7C -32.6(11)
C4A C6A C7A C8A -64.8(5)
C6A C7A C8A C9A 74.4(4)
C10A C9A C8A C7A -65.1(4)
C4A C6A C7C C8C 53.7(18)
C6A C7C C8C C9A -81.8(17)
C10A C9A C8C C7C 50.7(16)
C8A C9A C10A C3A 71.8(3)
C8C C9A C10A C3A 33.4(9)
C4A C3A C10A C9A -83.8(3)
C2A C3A C10A C9A 150.7(2)
C5A B1A C11A C16A 3.0(4)
C21A B1A C11A C16A -119.0(3)
C1A B1A C11A C16A 120.8(3)
C5A B1A C11A C12A -175.2(2)
C21A B1A C11A C12A 62.8(3)
C1A B1A C11A C12A -57.4(3)
C16A C11A C12A F12A 179.2(2)
B1A C11A C12A F12A -2.4(3)
C16A C11A C12A C13A 0.0(4)
B1A C11A C12A C13A 178.4(2)
F12A C12A C13A F13A 0.4(4)
C11A C12A C13A F13A 179.7(2)
F12A C12A C13A C14A -179.3(2)
C11A C12A C13A C14A -0.1(4)
F13A C13A C14A F14A -0.2(4)
C12A C13A C14A F14A 179.5(2)
F13A C13A C14A C15A -179.5(2)
C12A C13A C14A C15A 0.3(4)
F14A C14A C15A F15A -0.3(4)
C13A C14A C15A F15A 179.0(2)
F14A C14A C15A C16A -179.6(2)
C13A C14A C15A C16A -0.3(4)
F15A C15A C16A F16A -0.5(4)
C14A C15A C16A F16A 178.8(2)
F15A C15A C16A C11A -179.1(2)
C14A C15A C16A C11A 0.2(4)
C12A C11A C16A F16A -178.6(2)
B1A C11A C16A F16A 3.2(4)
C12A C11A C16A C15A 0.0(4)
B1A C11A C16A C15A -178.3(2)
C5A B1A C21A C22A 96.2(3)
C11A B1A C21A C22A -138.5(2)
C1A B1A C21A C22A -24.7(4)
C5A B1A C21A C26A -87.1(3)
C11A B1A C21A C26A 38.2(3)
C1A B1A C21A C26A 152.0(2)
C26A C21A C22A F22A 173.5(2)
B1A C21A C22A F22A -9.6(4)
C26A C21A C22A C23A -5.0(4)
B1A C21A C22A C23A 171.9(3)
F22A C22A C23A F23A 2.2(4)
C21A C22A C23A F23A -179.3(2)
F22A C22A C23A C24A -177.6(2)
C21A C22A C23A C24A 1.0(4)
F23A C23A C24A F24A 0.9(4)
C22A C23A C24A F24A -179.3(2)
F23A C23A C24A C25A -176.6(2)
C22A C23A C24A C25A 3.1(4)
F24A C24A C25A F25A 1.1(4)
C23A C24A C25A F25A 178.6(2)
F24A C24A C25A C26A 179.8(2)
C23A C24A C25A C26A -2.7(4)
F25A C25A C26A F26A -2.6(4)
C24A C25A C26A F26A 178.7(2)
F25A C25A C26A C21A 176.7(2)
C24A C25A C26A C21A -2.0(4)
C22A C21A C26A F26A -175.2(2)
B1A C21A C26A F26A 7.7(4)
C22A C21A C26A C25A 5.6(4)
B1A C21A C26A C25A -171.6(3)
C41A P1A C31A C36A -0.5(2)
C51A P1A C31A C36A -113.6(2)
C2A P1A C31A C36A 124.7(2)
C41A P1A C31A C32A 179.3(2)
C51A P1A C31A C32A 66.1(2)
C2A P1A C31A C32A -55.5(2)
C36A C31A C32A C33A 0.7(4)
P1A C31A C32A C33A -179.03(19)
C31A C32A C33A C34A -0.3(4)
C32A C33A C34A C35A -0.4(4)
C33A C34A C35A C36A 0.9(4)
C34A C35A C36A C31A -0.5(4)
C32A C31A C36A C35A -0.3(4)
P1A C31A C36A C35A 179.5(2)
C31A P1A C41A C42A 92.2(2)
C51A P1A C41A C42A -153.0(2)
C2A P1A C41A C42A -33.0(2)
C31A P1A C41A C46A -85.5(2)
C51A P1A C41A C46A 29.3(2)
C2A P1A C41A C46A 149.29(18)
C46A C41A C42A C43A 1.9(4)
P1A C41A C42A C43A -175.71(19)
C41A C42A C43A C44A -2.3(4)
C42A C43A C44A C45A 1.0(4)
C43A C44A C45A C46A 0.7(4)
C44A C45A C46A C41A -1.1(4)
C42A C41A C46A C45A -0.2(4)
P1A C41A C46A C45A 177.51(19)
C31A P1A C51A C56A 178.89(19)
C41A P1A C51A C56A 63.9(2)
C2A P1A C51A C56A -57.8(2)
C31A P1A C51A C52A -1.0(2)
C41A P1A C51A C52A -116.1(2)
C2A P1A C51A C52A 122.3(2)
C56A C51A C52A C53A 1.2(4)
P1A C51A C52A C53A -178.85(19)
C51A C52A C53A C54A 1.2(4)
C52A C53A C54A C55A -1.7(4)
C53A C54A C55A C56A -0.2(4)
C54A C55A C56A C51A 2.6(4)
C52A C51A C56A C55A -3.1(4)
P1A C51A C56A C55A 176.96(19)
C5B B1B C1B C2B -31.5(3)
C21B B1B C1B C2B -152.2(2)
C11B B1B C1B C2B 91.0(2)
B1B C1B C2B C3B 74.7(2)
B1B C1B C2B P1B -162.24(17)
C31B P1B C2B C1B -77.55(18)
C51B P1B C2B C1B 43.4(2)
C41B P1B C2B C1B 159.30(16)
C31B P1B C2B C3B 42.15(19)
C51B P1B C2B C3B 163.09(16)
C41B P1B C2B C3B -81.00(19)
C1B C2B C3B C4B -46.7(2)
P1B C2B C3B C4B -167.06(16)
C1B C2B C3B C10B -172.1(2)
P1B C2B C3B C10B 67.5(2)
C10B C3B C4B C6B -68.8(3)
C2B C3B C4B C6B 162.6(2)
C10B C3B C4B C5B 108.6(2)
C2B C3B C4B C5B -20.1(3)
C6B C4B C5B B1B -120.3(3)
C3B C4B C5B B1B 62.5(3)
C1B B1B C5B C4B -31.9(3)
C21B B1B C5B C4B 90.3(2)
C11B B1B C5B C4B -152.6(2)
C5B C4B C6B C7B -174.9(2)
C3B C4B C6B C7B 2.2(4)
C4B C6B C7B C8B 65.1(3)
C6B C7B C8B C9B -76.6(3)
C7B C8B C9B C10B 60.4(3)
C8B C9B C10B C3B -62.0(3)
C4B C3B C10B C9B 81.1(3)
C2B C3B C10B C9B -154.2(2)
C5B B1B C11B C12B 172.1(2)
C1B B1B C11B C12B 54.2(3)
C21B B1B C11B C12B -67.5(3)
C5B B1B C11B C16B -12.5(4)
C1B B1B C11B C16B -130.4(3)
C21B B1B C11B C16B 107.9(3)
C16B C11B C12B F12B -176.4(2)
B1B C11B C12B F12B -0.3(4)
C16B C11B C12B C13B 2.3(4)
B1B C11B C12B C13B 178.4(2)
F12B C12B C13B F13B -2.1(4)
C11B C12B C13B F13B 179.1(2)
F12B C12B C13B C14B 177.2(2)
C11B C12B C13B C14B -1.6(4)
F13B C13B C14B F14B -0.6(4)
C12B C13B C14B F14B -179.9(3)
F13B C13B C14B C15B 179.4(2)
C12B C13B C14B C15B 0.1(4)
F14B C14B C15B F15B 0.8(4)
C13B C14B C15B F15B -179.1(2)
F14B C14B C15B C16B -179.7(2)
C13B C14B C15B C16B 0.4(4)
F15B C15B C16B F16B 1.9(3)
C14B C15B C16B F16B -177.6(2)
F15B C15B C16B C11B -179.9(2)
C14B C15B C16B C11B 0.6(4)
C12B C11B C16B F16B 176.3(2)
B1B C11B C16B F16B 0.6(4)
C12B C11B C16B C15B -1.8(4)
B1B C11B C16B C15B -177.6(2)
C5B B1B C21B C22B -121.5(3)
C1B B1B C21B C22B -3.7(4)
C11B B1B C21B C22B 116.3(3)
C5B B1B C21B C26B 58.3(3)
C1B B1B C21B C26B 176.1(2)
C11B B1B C21B C26B -63.9(3)
C26B C21B C22B F22B 176.6(2)
B1B C21B C22B F22B -3.6(4)
C26B C21B C22B C23B -2.2(4)
B1B C21B C22B C23B 177.6(3)
F22B C22B C23B F23B 1.1(4)
C21B C22B C23B F23B 180.0(3)
F22B C22B C23B C24B -179.1(3)
C21B C22B C23B C24B -0.2(5)
F23B C23B C24B F24B 0.8(4)
C22B C23B C24B F24B -179.0(3)
F23B C23B C24B C25B -178.6(3)
C22B C23B C24B C25B 1.6(4)
F24B C24B C25B F25B -1.1(4)
C23B C24B C25B F25B 178.3(2)
F24B C24B C25B C26B -179.7(2)
C23B C24B C25B C26B -0.3(4)
F25B C25B C26B F26B -2.0(3)
C24B C25B C26B F26B 176.7(2)
F25B C25B C26B C21B 178.8(2)
C24B C25B C26B C21B -2.5(4)
C22B C21B C26B F26B -175.5(2)
B1B C21B C26B F26B 4.6(3)
C22B C21B C26B C25B 3.7(4)
B1B C21B C26B C25B -176.2(2)
C51B P1B C31B C36B 140.77(19)
C41B P1B C31B C36B 26.9(2)
C2B P1B C31B C36B -100.3(2)
C51B P1B C31B C32B -47.7(2)
C41B P1B C31B C32B -161.58(19)
C2B P1B C31B C32B 71.2(2)
C36B C31B C32B C33B -1.1(4)
P1B C31B C32B C33B -172.6(2)
C31B C32B C33B C34B 0.5(4)
C32B C33B C34B C35B 0.5(4)
C33B C34B C35B C36B -0.7(4)
C34B C35B C36B C31B 0.1(4)
C32B C31B C36B C35B 0.9(4)
P1B C31B C36B C35B 172.42(19)
C31B P1B C41B C42B -135.7(2)
C51B P1B C41B C42B 105.4(2)
C2B P1B C41B C42B -13.3(3)
C31B P1B C41B C46B 51.0(2)
C51B P1B C41B C46B -68.0(2)
C2B P1B C41B C46B 173.38(18)
C46B C41B C42B C43B -1.3(4)
P1B C41B C42B C43B -174.49(18)
C41B C42B C43B C44B 0.1(4)
C42B C43B C44B C45B 1.1(4)
C43B C44B C45B C46B -1.1(4)
C44B C45B C46B C41B -0.1(4)
C42B C41B C46B C45B 1.3(4)
P1B C41B C46B C45B 174.90(19)
C31B P1B C51B C52B -11.4(3)
C41B P1B C51B C52B 106.0(2)
C2B P1B C51B C52B -130.0(2)
C31B P1B C51B C56B 170.95(19)
C41B P1B C51B C56B -71.6(2)
C2B P1B C51B C56B 52.3(2)
C56B C51B C52B C53B -1.7(4)
P1B C51B C52B C53B -179.3(2)
C51B C52B C53B C54B 0.8(4)
C52B C53B C54B C55B 0.5(5)
C53B C54B C55B C56B -0.8(5)
C54B C55B C56B C51B -0.1(4)
C52B C51B C56B C55B 1.4(4)
P1B C51B C56B C55B 179.1(2)
